data_4082911
loop_
_publ_author_name
'Pichaandi, Kothanda Rama'
'Mazzotta, Michael G.'
'Harwood, John S.'
'Fanwick, Phillip E.'
'Abu-Omar, Mahdi M.'

_publ_section_title
;
 Synthesis, Dynamics, and DFT Studies of Rhenium Dicarbonyl PNN Pincer
 Complexes in Three Different Oxidation States
;
_journal_issue 7
_journal_name_full Organometallics
_journal_page_first 1672
_journal_paper_doi 10.1021/om500007m
_journal_volume 33
_journal_year 2014
_chemical_absolute_configuration ad
_chemical_formula_moiety 'C21 H35 Br1 Cl1 N2 O2 P1 Re1,Cl6 Sb1'
_chemical_formula_sum 'C21 H35 Br Cl7 N2 O2 P Re Sb'
_chemical_formula_weight 1014.53
_chemical_name_systematic ' ?'
_space_group_IT_number 7
_symmetry_cell_setting monoclinic
_symmetry_space_group_name_Hall 'P -2yc'
_symmetry_space_group_name_H-M 'P 1 c 1'
_cell_angle_alpha 90.00
_cell_angle_beta 96.053(3)
_cell_angle_gamma 90.00
_cell_formula_units_Z 2
_cell_length_a 8.2611(4)
_cell_length_b 12.5682(7)
_cell_length_c 15.6445(7)
_cell_measurement_reflns_used 17193
_cell_measurement_temperature 150.00(2)
_cell_measurement_theta_max 72
_cell_measurement_theta_min 3
_cell_volume 1615.27(14)
_computing_cell_refinement 'DENZO/SCALEPACK (Otwinowski & Minor, 1996)'
_computing_data_collection 'Collect (Nonius, 1998)'
_computing_data_reduction 'DENZO/SCALEPACK (Otwinowski & Minor, 1996)'
_computing_molecular_graphics
;
    ORTEP (Johnson, 1976)
    PLATON (Spek, 2003)
;
_computing_publication_material 'SHELX97(Sheldrick, 2008) and local programs'
_computing_structure_refinement 'SHELX97 (Sheldrick, 2008)'
_computing_structure_solution
;
 Direct methods (SIR2011, Burla et al., in press)
;
_diffrn_ambient_temperature 150.00(2)
_diffrn_measured_fraction_theta_full 0.9540
_diffrn_measured_fraction_theta_max 0.9540
_diffrn_measurement_device_type Nonius_KappaCCD
_diffrn_measurement_method \w
_diffrn_radiation_monochromator 'graphite 002'
_diffrn_radiation_type CU-K\a
_diffrn_radiation_wavelength 1.54184
_diffrn_reflns_av_R_equivalents 0.1040
_diffrn_reflns_av_sigmaI/netI 0.0337
_diffrn_reflns_limit_h_max 10
_diffrn_reflns_limit_h_min -10
_diffrn_reflns_limit_k_max 14
_diffrn_reflns_limit_k_min -15
_diffrn_reflns_limit_l_max 19
_diffrn_reflns_limit_l_min -19
_diffrn_reflns_number 17193
_diffrn_reflns_theta_full 67.5
_diffrn_reflns_theta_max 72.34
_diffrn_reflns_theta_min 3.52
_diffrn_standards_number 0
_exptl_absorpt_coefficient_mu 21.287
_exptl_absorpt_correction_T_max 0.5280
_exptl_absorpt_correction_T_min 0.4624
_exptl_absorpt_correction_type multi-scan
_exptl_absorpt_process_details 'SCALEPACK (Otwinowski & Minor, 1997)'
_exptl_crystal_colour yellow
_exptl_crystal_density_diffrn 2.086
_exptl_crystal_density_method 'not measured'
_exptl_crystal_description plate
_exptl_crystal_F_000 972
_exptl_crystal_size_max 0.20
_exptl_crystal_size_mid 0.18
_exptl_crystal_size_min 0.03
_refine_diff_density_max 1.86
_refine_diff_density_min -1.44
_refine_ls_abs_structure_details 'Flack H. D. (1983), Acta Cryst. A39, 876-881'
_refine_ls_abs_structure_Flack 0.489(14)
_refine_ls_extinction_method none
_refine_ls_goodness_of_fit_ref 1.049
_refine_ls_hydrogen_treatment constr
_refine_ls_matrix_type full
_refine_ls_number_parameters 334
_refine_ls_number_reflns 5469
_refine_ls_number_restraints 2
_refine_ls_R_factor_all 0.061
_refine_ls_R_factor_gt 0.061
_refine_ls_shift/su_max 0.000
_refine_ls_structure_factor_coef Fsqd
_refine_ls_weighting_details '1/[\s^2^(Fo^2^)+(0.1310P)^2^+8.3915P] where P=(Fo^2^+2Fc^2^)/3  '
_refine_ls_weighting_scheme calc
_refine_ls_wR_factor_gt 0.167
_refine_ls_wR_factor_ref 0.167
_reflns_Friedel_coverage 0.8897
_reflns_number_gt 5450
_reflns_number_total 5469
_reflns_threshold_expression >2.0\s(I)
_cod_data_source_file om500007m_si_002.cif
_cod_data_source_block RAM318
_cod_depositor_comments
;
The following automatic conversions were performed:

'_refine_ls_weighting_scheme' value 'calc ' changed to 'calc'
according to
/usr/data/users/saulius/automatic-downloads/rss-feeds/ACS/lib/dictionaries/cif_core.dic
dictionary named 'cif_core.dic' version 2.4.2 from 2011-04-26.

Automatic conversion script
Id: cif_fix_values 2281 2013-09-26 08:29:07Z andrius 

 Adding full bibliography for 4082911.cif.
;
_cod_original_formula_sum 'C21 H35 Br1 Cl7 N2 O2 P1 Re1 Sb1'
_cod_database_code 4082911

loop_
_symmetry_equiv_pos_as_xyz
'x, y, z'
'x, -y, z+1/2'

loop_
_atom_site_label
_atom_site_fract_x
_atom_site_fract_y
_atom_site_fract_z
_atom_site_U_iso_or_equiv
_atom_site_adp_type
_atom_site_occupancy
_atom_site_symmetry_multiplicity
_atom_site_calc_flag
_atom_site_refinement_flags
Re1 0.74627(5) 0.42981(4) 0.85476(4) 0.03197(17) Uani 1 1 d .
Sb4 0.24917(9) 0.96322(7) 0.57757(5) 0.0374(2) Uani 1 1 d .
Br1 1.0368(2) 0.35808(17) 0.89674(14) 0.0652(5) Uani 1 1 d .
Cl1 0.8288(5) 0.4428(3) 0.7092(2) 0.0451(8) Uani 1 1 d .
Cl41 0.1881(6) 1.1459(3) 0.5643(2) 0.0592(10) Uani 1 1 d .
Cl42 0.2160(5) 0.9479(3) 0.42663(19) 0.0445(7) Uani 1 1 d .
Cl43 -0.0259(6) 0.9257(4) 0.5850(3) 0.0684(13) Uani 1 1 d .
Cl44 0.2861(6) 0.9805(3) 0.7299(2) 0.0570(9) Uani 1 1 d .
Cl45 0.5317(5) 1.0040(5) 0.5766(3) 0.0712(13) Uani 1 1 d .
Cl46 0.3151(8) 0.7802(4) 0.5881(3) 0.0822(17) Uani 1 1 d .
P2 0.6671(4) 0.6210(3) 0.8357(2) 0.0340(6) Uani 1 1 d .
O1 0.9622(18) 0.5666(10) 0.9861(9) 0.061(4) Uani 1 1 d .
O2 0.6256(16) 0.3880(9) 1.0258(8) 0.058(3) Uani 1 1 d .
N3 0.6852(14) 0.2496(8) 0.8310(7) 0.036(2) Uani 1 1 d .
N11 0.5107(12) 0.4257(7) 0.7853(7) 0.030(2) Uani 1 1 d .
C1 0.8907(18) 0.5195(12) 0.9374(10) 0.044(3) Uani 1 1 d .
C2 0.6630(16) 0.4027(11) 0.9639(9) 0.035(3) Uani 1 1 d .
C12 0.4479(17) 0.5057(13) 0.7324(9) 0.043(3) Uani 1 1 d .
C13 0.3086(19) 0.4915(12) 0.6771(9) 0.043(3) Uani 1 1 d .
C14 0.2249(17) 0.4008(17) 0.6738(10) 0.053(4) Uani 1 1 d .
C15 0.2886(19) 0.3130(14) 0.7267(10) 0.052(4) Uani 1 1 d .
C16 0.4285(16) 0.3305(13) 0.7823(9) 0.044(3) Uani 1 1 d .
C17 0.5433(16) 0.6057(12) 0.7337(8) 0.036(3) Uani 1 1 d .
C18 0.5086(16) 0.2492(11) 0.8396(8) 0.040(3) Uani 1 1 d .
C21 0.525(2) 0.6740(12) 0.9145(9) 0.047(3) Uani 1 1 d .
C22 0.608(2) 0.6723(13) 1.0065(10) 0.054(4) Uani 1 1 d .
C23 0.463(2) 0.7824(13) 0.8886(10) 0.056(4) Uani 1 1 d .
C24 0.3814(18) 0.5973(12) 0.9108(9) 0.043(3) Uani 1 1 d .
C25 0.8268(18) 0.7263(11) 0.8108(10) 0.044(3) Uani 1 1 d .
C26 0.965(2) 0.6748(16) 0.7699(13) 0.062(4) Uani 1 1 d .
C27 0.891(3) 0.7878(16) 0.8936(13) 0.072(6) Uani 1 1 d .
C28 0.741(2) 0.8063(13) 0.7456(10) 0.051(3) Uani 1 1 d .
C31 0.7642(19) 0.1750(10) 0.8965(9) 0.041(3) Uani 1 1 d .
C32 0.707(3) 0.0597(11) 0.8875(12) 0.052(4) Uani 1 1 d .
C33 0.7059(15) 0.2090(12) 0.7407(9) 0.040(3) Uani 1 1 d .
C34 0.878(2) 0.1817(14) 0.7244(11) 0.052(4) Uani 1 1 d .
H13 0.2709 0.5482 0.6401 0.052 Uiso 1 1 calc R
H14 0.1257 0.3939 0.6376 0.063 Uiso 1 1 calc R
H15 0.2365 0.2456 0.7236 0.062 Uiso 1 1 calc R
H17A 0.4682 0.6670 0.7244 0.043 Uiso 1 1 calc R
H17B 0.6142 0.6047 0.6865 0.043 Uiso 1 1 calc R
H18A 0.4623 0.1782 0.8241 0.048 Uiso 1 1 calc R
H18B 0.4899 0.2645 0.8998 0.048 Uiso 1 1 calc R
H22A 0.7147 0.7066 1.0083 0.081 Uiso 1 1 calc R
H22B 0.6217 0.5984 1.0260 0.081 Uiso 1 1 calc R
H22C 0.5405 0.7106 1.0443 0.081 Uiso 1 1 calc R
H23A 0.4046 0.7793 0.8307 0.084 Uiso 1 1 calc R
H23B 0.5542 0.8320 0.8890 0.084 Uiso 1 1 calc R
H23C 0.3880 0.8070 0.9292 0.084 Uiso 1 1 calc R
H24A 0.3101 0.6173 0.9544 0.065 Uiso 1 1 calc R
H24B 0.4218 0.5247 0.9220 0.065 Uiso 1 1 calc R
H24C 0.3202 0.6004 0.8537 0.065 Uiso 1 1 calc R
H26A 1.0501 0.7275 0.7642 0.093 Uiso 1 1 calc R
H26B 0.9239 0.6476 0.7130 0.093 Uiso 1 1 calc R
H26C 1.0091 0.6159 0.8061 0.093 Uiso 1 1 calc R
H27A 1.0065 0.7720 0.9084 0.108 Uiso 1 1 calc R
H27B 0.8295 0.7659 0.9410 0.108 Uiso 1 1 calc R
H27C 0.8768 0.8644 0.8838 0.108 Uiso 1 1 calc R
H28A 0.8151 0.8651 0.7366 0.076 Uiso 1 1 calc R
H28B 0.6431 0.8343 0.7681 0.076 Uiso 1 1 calc R
H28C 0.7101 0.7702 0.6908 0.076 Uiso 1 1 calc R
H31A 0.7441 0.2009 0.9541 0.049 Uiso 1 1 calc R
H31B 0.8833 0.1769 0.8933 0.049 Uiso 1 1 calc R
H32A 0.5959 0.0541 0.9031 0.078 Uiso 1 1 calc R
H32B 0.7795 0.0145 0.9259 0.078 Uiso 1 1 calc R
H32C 0.7105 0.0363 0.8280 0.078 Uiso 1 1 calc R
H33A 0.6375 0.1447 0.7297 0.048 Uiso 1 1 calc R
H33B 0.6640 0.2639 0.6987 0.048 Uiso 1 1 calc R
H34A 0.9435 0.2468 0.7258 0.078 Uiso 1 1 calc R
H34B 0.8772 0.1480 0.6678 0.078 Uiso 1 1 calc R
H34C 0.9251 0.1326 0.7689 0.078 Uiso 1 1 calc R

loop_
_atom_site_aniso_label
_atom_site_aniso_U_11
_atom_site_aniso_U_22
_atom_site_aniso_U_33
_atom_site_aniso_U_12
_atom_site_aniso_U_13
_atom_site_aniso_U_23
Re1 0.0278(3) 0.0346(3) 0.0335(3) 0.0006(2) 0.00278(19) 0.0022(2)
Sb4 0.0402(5) 0.0422(4) 0.0293(4) 0.0027(4) 0.0007(3) 0.0010(3)
Br1 0.0509(10) 0.0643(11) 0.0793(12) 0.0042(8) 0.0012(9) -0.0013(10)
Cl1 0.0417(19) 0.0490(17) 0.0457(18) 0.0022(13) 0.0095(15) 0.0032(13)
Cl41 0.085(3) 0.0449(19) 0.0477(18) 0.0093(18) 0.0067(19) 0.0022(15)
Cl42 0.0446(19) 0.0591(18) 0.0295(15) 0.0039(14) 0.0027(13) -0.0020(12)
Cl43 0.051(2) 0.103(4) 0.053(2) -0.017(2) 0.0153(19) -0.004(2)
Cl44 0.073(3) 0.066(2) 0.0305(15) 0.0006(19) -0.0020(16) 0.0001(14)
Cl45 0.040(2) 0.120(4) 0.053(2) -0.006(2) -0.0007(17) -0.014(2)
Cl46 0.128(5) 0.050(2) 0.062(2) 0.024(3) -0.022(3) 0.0004(18)
P2 0.0309(16) 0.0371(16) 0.0328(14) 0.0013(13) -0.0016(12) 0.0003(11)
O1 0.048(7) 0.067(9) 0.063(8) -0.015(5) -0.015(6) 0.001(5)
O2 0.074(8) 0.045(6) 0.056(7) -0.012(5) 0.011(6) -0.008(5)
N3 0.037(6) 0.024(5) 0.044(6) -0.004(4) -0.007(4) 0.002(4)
N11 0.020(5) 0.028(5) 0.041(5) -0.008(3) 0.006(4) -0.002(4)
C1 0.038(8) 0.047(8) 0.045(7) 0.004(6) 0.003(6) 0.006(6)
C2 0.033(7) 0.036(6) 0.036(6) -0.003(5) 0.005(5) 0.005(5)
C12 0.033(7) 0.062(9) 0.032(6) 0.008(6) -0.004(5) 0.004(6)
C13 0.042(7) 0.050(7) 0.036(6) 0.005(6) -0.005(6) -0.001(5)
C14 0.019(7) 0.092(12) 0.044(7) 0.007(7) -0.005(6) -0.010(8)
C15 0.038(8) 0.071(10) 0.048(7) -0.013(7) 0.015(6) -0.013(7)
C16 0.024(7) 0.061(9) 0.048(7) 0.009(6) 0.011(6) -0.004(6)
C17 0.034(7) 0.041(7) 0.032(6) 0.001(5) 0.003(5) 0.009(5)
C18 0.034(7) 0.046(7) 0.039(6) -0.014(5) -0.001(5) 0.002(5)
C21 0.056(9) 0.043(7) 0.040(7) 0.012(6) 0.003(6) -0.004(5)
C22 0.072(11) 0.044(8) 0.046(7) -0.001(7) 0.008(7) -0.013(6)
C23 0.078(11) 0.044(8) 0.046(7) 0.008(7) 0.009(7) -0.010(6)
C24 0.046(8) 0.051(7) 0.036(6) 0.004(6) 0.019(6) -0.003(6)
C25 0.036(7) 0.038(7) 0.056(8) -0.006(5) -0.007(6) 0.000(6)
C26 0.049(9) 0.064(10) 0.074(11) -0.004(8) 0.016(8) 0.014(8)
C27 0.068(12) 0.062(11) 0.080(13) -0.033(9) -0.020(10) 0.005(9)
C28 0.052(9) 0.053(9) 0.048(8) -0.002(7) 0.008(7) 0.001(6)
C31 0.049(8) 0.034(6) 0.040(6) 0.001(6) 0.002(6) 0.000(5)
C32 0.063(11) 0.036(7) 0.057(9) -0.003(6) 0.008(8) 0.001(6)
C33 0.025(6) 0.056(8) 0.039(6) 0.007(5) -0.002(5) -0.008(6)
C34 0.046(9) 0.053(9) 0.060(9) 0.003(7) 0.018(7) -0.007(7)

loop_
_atom_type_symbol
_atom_type_description
_atom_type_scat_dispersion_real
_atom_type_scat_dispersion_imag
_atom_type_scat_source
C C 0.0181 0.0091 'International Tables Vol C Tables 4.2.6.8 and 6.1.1.4'
H H 0.0000 0.0000 'International Tables Vol C Tables 4.2.6.8 and 6.1.1.4'
N N 0.0311 0.0180 'International Tables Vol C Tables 4.2.6.8 and 6.1.1.4'
O O 0.0492 0.0322 'International Tables Vol C Tables 4.2.6.8 and 6.1.1.4'
P P 0.2955 0.4335 'International Tables Vol C Tables 4.2.6.8 and 6.1.1.4'
Cl Cl 0.3639 0.7018 'International Tables Vol C Tables 4.2.6.8 and 6.1.1.4'
Br Br -0.6763 1.2805 'International Tables Vol C Tables 4.2.6.8 and 6.1.1.4'
Sb Sb -0.0562 5.8946 'International Tables Vol C Tables 4.2.6.8 and 6.1.1.4'
Re Re -5.2083 5.8923 'International Tables Vol C Tables 4.2.6.8 and 6.1.1.4'

loop_
_geom_angle_atom_site_label_1
_geom_angle_atom_site_label_2
_geom_angle_atom_site_label_3
_geom_angle
C2 Re1 C1 76.9(6)
C2 Re1 N11 93.1(5)
C1 Re1 N11 142.3(5)
C2 Re1 N3 83.1(5)
C1 Re1 N3 138.4(5)
N11 Re1 N3 74.0(4)
C2 Re1 Cl1 172.0(4)
C1 Re1 Cl1 110.9(4)
N11 Re1 Cl1 81.7(3)
N3 Re1 Cl1 89.6(3)
C2 Re1 P2 99.3(4)
C1 Re1 P2 70.6(4)
N11 Re1 P2 75.5(3)
N3 Re1 P2 149.5(3)
Cl1 Re1 P2 85.40(11)
C2 Re1 Br1 97.0(4)
C1 Re1 Br1 63.9(4)
N11 Re1 Br1 153.8(3)
N3 Re1 Br1 83.2(3)
Cl1 Re1 Br1 85.28(10)
P2 Re1 Br1 126.16(9)
Cl43 Sb4 Cl41 90.05(19)
Cl43 Sb4 Cl42 91.27(15)
Cl41 Sb4 Cl42 89.45(13)
Cl43 Sb4 Cl46 91.0(2)
Cl41 Sb4 Cl46 178.5(2)
Cl42 Sb4 Cl46 89.52(15)
Cl43 Sb4 Cl44 89.52(17)
Cl41 Sb4 Cl44 90.16(14)
Cl42 Sb4 Cl44 179.12(17)
Cl46 Sb4 Cl44 90.86(16)
Cl43 Sb4 Cl45 177.46(17)
Cl41 Sb4 Cl45 89.5(2)
Cl42 Sb4 Cl45 91.22(15)
Cl46 Sb4 Cl45 89.5(2)
Cl44 Sb4 Cl45 87.99(16)
C17 P2 C21 106.0(7)
C17 P2 C25 103.2(6)
C21 P2 C25 111.7(7)
C17 P2 Re1 96.8(5)
C21 P2 Re1 115.4(5)
C25 P2 Re1 120.4(5)
C18 N3 C31 107.5(10)
C18 N3 C33 106.9(10)
C31 N3 C33 110.0(10)
C18 N3 Re1 100.8(8)
C31 N3 Re1 115.4(8)
C33 N3 Re1 115.3(8)
C12 N11 C16 117.6(12)
C12 N11 Re1 124.0(8)
C16 N11 Re1 117.5(9)
O1 C1 Re1 175.4(14)
O2 C2 Re1 176.1(13)
N11 C12 C13 121.6(14)
N11 C12 C17 116.5(12)
C13 C12 C17 121.8(13)
C14 C13 C12 122.1(15)
C14 C13 H13 119.00
C12 C13 H13 119.00
C13 C14 C15 118.4(14)
C13 C14 H14 120.80
C15 C14 H14 120.80
C16 C15 C14 117.8(15)
C16 C15 H15 121.10
C14 C15 H15 121.10
N11 C16 C15 122.4(15)
N11 C16 C18 113.3(12)
C15 C16 C18 124.3(15)
C12 C17 P2 110.7(9)
C12 C17 H17A 109.50
P2 C17 H17A 109.50
C12 C17 H17B 109.50
P2 C17 H17B 109.50
H17A C17 H17B 108.10
C16 C18 N3 109.1(10)
C16 C18 H18A 109.90
N3 C18 H18A 109.90
C16 C18 H18B 109.90
N3 C18 H18B 109.90
H18A C18 H18B 108.30
C23 C21 C24 108.8(14)
C23 C21 C22 112.1(13)
C24 C21 C22 107.2(13)
C23 C21 P2 111.1(10)
C24 C21 P2 106.5(9)
C22 C21 P2 110.9(11)
C21 C22 H22A 109.50
C21 C22 H22B 109.50
H22A C22 H22B 109.50
C21 C22 H22C 109.50
H22A C22 H22C 109.50
H22B C22 H22C 109.50
C21 C23 H23A 109.50
C21 C23 H23B 109.50
H23A C23 H23B 109.50
C21 C23 H23C 109.50
H23A C23 H23C 109.50
H23B C23 H23C 109.50
C21 C24 H24A 109.50
C21 C24 H24B 109.50
H24A C24 H24B 109.50
C21 C24 H24C 109.50
H24A C24 H24C 109.50
H24B C24 H24C 109.50
C26 C25 C28 108.2(14)
C26 C25 C27 111.2(15)
C28 C25 C27 108.5(14)
C26 C25 P2 110.7(11)
C28 C25 P2 107.5(10)
C27 C25 P2 110.6(11)
C25 C26 H26A 109.50
C25 C26 H26B 109.50
H26A C26 H26B 109.50
C25 C26 H26C 109.50
H26A C26 H26C 109.50
H26B C26 H26C 109.50
C25 C27 H27A 109.50
C25 C27 H27B 109.50
H27A C27 H27B 109.50
C25 C27 H27C 109.50
H27A C27 H27C 109.50
H27B C27 H27C 109.50
C25 C28 H28A 109.50
C25 C28 H28B 109.50
H28A C28 H28B 109.50
C25 C28 H28C 109.50
H28A C28 H28C 109.50
H28B C28 H28C 109.50
N3 C31 C32 115.3(13)
N3 C31 H31A 108.40
C32 C31 H31A 108.40
N3 C31 H31B 108.40
C32 C31 H31B 108.40
H31A C31 H31B 107.50
C31 C32 H32A 109.50
C31 C32 H32B 109.50
H32A C32 H32B 109.50
C31 C32 H32C 109.50
H32A C32 H32C 109.50
H32B C32 H32C 109.50
C34 C33 N3 115.5(12)
C34 C33 H33A 108.40
N3 C33 H33A 108.40
C34 C33 H33B 108.40
N3 C33 H33B 108.40
H33A C33 H33B 107.50
C33 C34 H34A 109.50
C33 C34 H34B 109.50
H34A C34 H34B 109.50
C33 C34 H34C 109.50
H34A C34 H34C 109.50
H34B C34 H34C 109.50

loop_
_geom_bond_atom_site_label_1
_geom_bond_atom_site_label_2
_geom_bond_distance
Re1 C2 1.937(13)
Re1 C1 2.010(16)
Re1 N11 2.127(11)
Re1 N3 2.342(10)
Re1 Cl1 2.451(4)
Re1 P2 2.500(3)
Re1 Br1 2.583(2)
Sb4 Cl43 2.335(5)
Sb4 Cl41 2.355(4)
Sb4 Cl42 2.356(3)
Sb4 Cl46 2.365(5)
Sb4 Cl44 2.380(3)
Sb4 Cl45 2.392(4)
P2 C17 1.812(13)
P2 C21 1.911(15)
P2 C25 1.936(15)
O1 C1 1.09(2)
O2 C2 1.063(17)
N3 C18 1.480(18)
N3 C31 1.488(17)
N3 C33 1.528(17)
N11 C12 1.370(18)
N11 C16 1.374(19)
C12 C13 1.38(2)
C12 C17 1.48(2)
C13 C14 1.33(3)
C13 H13 0.9500
C14 C15 1.44(3)
C14 H14 0.9500
C15 C16 1.39(2)
C15 H15 0.9500
C16 C18 1.47(2)
C17 H17A 0.9900
C17 H17B 0.9900
C18 H18A 0.9900
C18 H18B 0.9900
C21 C23 1.50(2)
C21 C24 1.52(2)
C21 C22 1.53(2)
C22 H22A 0.9800
C22 H22B 0.9800
C22 H22C 0.9800
C23 H23A 0.9800
C23 H23B 0.9800
C23 H23C 0.9800
C24 H24A 0.9800
C24 H24B 0.9800
C24 H24C 0.9800
C25 C26 1.51(2)
C25 C28 1.55(2)
C25 C27 1.55(2)
C26 H26A 0.9800
C26 H26B 0.9800
C26 H26C 0.9800
C27 H27A 0.9800
C27 H27B 0.9800
C27 H27C 0.9800
C28 H28A 0.9800
C28 H28B 0.9800
C28 H28C 0.9800
C31 C32 1.525(19)
C31 H31A 0.9900
C31 H31B 0.9900
C32 H32A 0.9800
C32 H32B 0.9800
C32 H32C 0.9800
C33 C34 1.510(19)
C33 H33A 0.9900
C33 H33B 0.9900
C34 H34A 0.9800
C34 H34B 0.9800
C34 H34C 0.9800

loop_
_geom_torsion_atom_site_label_1
_geom_torsion_atom_site_label_2
_geom_torsion_atom_site_label_3
_geom_torsion_atom_site_label_4
_geom_torsion
C2 Re1 P2 C17 -121.9(6)
C1 Re1 P2 C17 165.6(6)
N11 Re1 P2 C17 -31.0(5)
N3 Re1 P2 C17 -29.8(8)
Cl1 Re1 P2 C17 51.6(4)
Br1 Re1 P2 C17 132.3(4)
C2 Re1 P2 C21 -10.5(7)
C1 Re1 P2 C21 -83.0(7)
N11 Re1 P2 C21 80.4(6)
N3 Re1 P2 C21 81.6(8)
Cl1 Re1 P2 C21 163.0(6)
Br1 Re1 P2 C21 -116.3(6)
C2 Re1 P2 C25 128.4(7)
C1 Re1 P2 C25 55.9(7)
N11 Re1 P2 C25 -140.8(6)
N3 Re1 P2 C25 -139.5(8)
Cl1 Re1 P2 C25 -58.1(6)
Br1 Re1 P2 C25 22.6(6)
C2 Re1 N3 C18 58.9(8)
C1 Re1 N3 C18 120.2(9)
N11 Re1 N3 C18 -36.4(7)
Cl1 Re1 N3 C18 -117.9(7)
P2 Re1 N3 C18 -37.7(11)
Br1 Re1 N3 C18 156.8(7)
C2 Re1 N3 C31 -56.5(10)
C1 Re1 N3 C31 4.8(13)
N11 Re1 N3 C31 -151.8(10)
Cl1 Re1 N3 C31 126.7(9)
P2 Re1 N3 C31 -153.1(7)
Br1 Re1 N3 C31 41.4(9)
C2 Re1 N3 C33 173.5(9)
C1 Re1 N3 C33 -125.2(9)
N11 Re1 N3 C33 78.2(9)
Cl1 Re1 N3 C33 -3.3(8)
P2 Re1 N3 C33 77.0(11)
Br1 Re1 N3 C33 -88.6(8)
C2 Re1 N11 C12 125.8(11)
C1 Re1 N11 C12 53.3(14)
N3 Re1 N11 C12 -152.3(11)
Cl1 Re1 N11 C12 -60.4(10)
P2 Re1 N11 C12 27.0(10)
Br1 Re1 N11 C12 -121.5(9)
C2 Re1 N11 C16 -65.4(10)
C1 Re1 N11 C16 -138.0(10)
N3 Re1 N11 C16 16.4(9)
Cl1 Re1 N11 C16 108.4(9)
P2 Re1 N11 C16 -164.2(9)
Br1 Re1 N11 C16 47.3(13)
C2 Re1 C1 O1 -9(17)
N11 Re1 C1 O1 68(17)
N3 Re1 C1 O1 -73(17)
Cl1 Re1 C1 O1 172(17)
P2 Re1 C1 O1 95(17)
Br1 Re1 C1 O1 -114(17)
C1 Re1 C2 O2 -37(19)
N11 Re1 C2 O2 180(100)
N3 Re1 C2 O2 106(19)
Cl1 Re1 C2 O2 130(18)
P2 Re1 C2 O2 -104(19)
Br1 Re1 C2 O2 24(19)
C16 N11 C12 C13 -0.8(19)
Re1 N11 C12 C13 167.9(11)
C16 N11 C12 C17 -177.0(11)
Re1 N11 C12 C17 -8.3(16)
N11 C12 C13 C14 2(2)
C17 C12 C13 C14 178.0(14)
C12 C13 C14 C15 -4(2)
C13 C14 C15 C16 4(2)
C12 N11 C16 C15 1.5(18)
Re1 N11 C16 C15 -168.0(10)
C12 N11 C16 C18 178.3(11)
Re1 N11 C16 C18 8.8(14)
C14 C15 C16 N11 -3(2)
C14 C15 C16 C18 -179.5(13)
N11 C12 C17 P2 -25.7(15)
C13 C12 C17 P2 158.1(12)
C21 P2 C17 C12 -80.1(11)
C25 P2 C17 C12 162.3(10)
Re1 P2 C17 C12 38.9(10)
N11 C16 C18 N3 -44.6(15)
C15 C16 C18 N3 132.1(13)
C31 N3 C18 C16 174.0(11)
C33 N3 C18 C16 -68.0(14)
Re1 N3 C18 C16 52.8(11)
C17 P2 C21 C23 -64.4(13)
C25 P2 C21 C23 47.3(14)
Re1 P2 C21 C23 -170.3(10)
C17 P2 C21 C24 53.9(11)
C25 P2 C21 C24 165.7(10)
Re1 P2 C21 C24 -52.0(11)
C17 P2 C21 C22 170.2(11)
C25 P2 C21 C22 -78.0(12)
Re1 P2 C21 C22 64.3(12)
C17 P2 C25 C26 -82.5(13)
C21 P2 C25 C26 163.9(12)
Re1 P2 C25 C26 23.7(14)
C17 P2 C25 C28 35.5(12)
C21 P2 C25 C28 -78.1(11)
Re1 P2 C25 C28 141.7(9)
C17 P2 C25 C27 153.8(13)
C21 P2 C25 C27 40.3(14)
Re1 P2 C25 C27 -100.0(12)
C18 N3 C31 C32 60.8(16)
C33 N3 C31 C32 -55.2(16)
Re1 N3 C31 C32 172.3(11)
C18 N3 C33 C34 -168.0(13)
C31 N3 C33 C34 -51.6(16)
Re1 N3 C33 C34 80.9(14)
